data_7208222
loop_
_publ_author_name
'Yan, Xuhuan'
'Yan, Zhenzhong'
'Zhang, Ye'
'Liu, Weisheng'
'Tang, Yu'
'Tan, Minyu'

_publ_section_title
;
 Anions make the difference: conversion from zero- to one-dimensional
 structures and luminescent properties of lanthanide-based complexes
;
_journal_issue 15
_journal_name_full CrystEngComm
_journal_page_first 4989
_journal_paper_doi 10.1039/c2ce25210d
_journal_volume 14
_journal_year 2012
_chemical_formula_sum 'C59 H51 Eu N12 O26'
_chemical_formula_weight 1496.08
_chemical_name_systematic
;
?
;
_space_group_IT_number 2
_symmetry_cell_setting triclinic
_symmetry_space_group_name_Hall '-P 1'
_symmetry_space_group_name_H-M 'P -1'
_atom_sites_solution_hydrogens geom
_atom_sites_solution_primary direct
_atom_sites_solution_secondary difmap
_audit_creation_method SHELXL-97
_cell_angle_alpha 96.5600(10)
_cell_angle_beta 109.3340(10)
_cell_angle_gamma 114.1270(10)
_cell_formula_units_Z 2
_cell_length_a 13.6916(11)
_cell_length_b 15.9050(12)
_cell_length_c 17.5187(13)
_cell_measurement_temperature 294(2)
_cell_volume 3144.3(4)
_computing_structure_refinement 'SHELXL-97 (Sheldrick, 2008)'
_computing_structure_solution 'SHELXS-97 (Sheldrick, 2008)'
_diffrn_ambient_temperature 294(2)
_diffrn_measured_fraction_theta_full 0.984
_diffrn_measured_fraction_theta_max 0.984
_diffrn_radiation_monochromator graphite
_diffrn_radiation_source 'fine-focus sealed tube'
_diffrn_radiation_type MoK\a
_diffrn_radiation_wavelength 0.71073
_diffrn_reflns_av_R_equivalents 0.0284
_diffrn_reflns_av_sigmaI/netI 0.0665
_diffrn_reflns_limit_h_max 15
_diffrn_reflns_limit_h_min -16
_diffrn_reflns_limit_k_max 19
_diffrn_reflns_limit_k_min -11
_diffrn_reflns_limit_l_max 19
_diffrn_reflns_limit_l_min -21
_diffrn_reflns_number 16559
_diffrn_reflns_theta_full 25.50
_diffrn_reflns_theta_max 25.50
_diffrn_reflns_theta_min 1.69
_exptl_absorpt_coefficient_mu 1.093
_exptl_absorpt_correction_T_max 0.8192
_exptl_absorpt_correction_T_min 0.7008
_exptl_absorpt_correction_type multi-scan
_exptl_absorpt_process_details sadabs
_exptl_crystal_colour yellow
_exptl_crystal_density_diffrn 1.580
_exptl_crystal_density_method 'not measured'
_exptl_crystal_description block
_exptl_crystal_F_000 1520
_exptl_crystal_size_max 0.35
_exptl_crystal_size_mid 0.32
_exptl_crystal_size_min 0.19
_refine_diff_density_max 0.655
_refine_diff_density_min -0.806
_refine_diff_density_rms 0.076
_refine_ls_extinction_method none
_refine_ls_goodness_of_fit_ref 1.026
_refine_ls_hydrogen_treatment mixed
_refine_ls_matrix_type full
_refine_ls_number_parameters 876
_refine_ls_number_reflns 11520
_refine_ls_number_restraints 1
_refine_ls_restrained_S_all 1.027
_refine_ls_R_factor_all 0.0776
_refine_ls_R_factor_gt 0.0498
_refine_ls_shift/su_max 0.000
_refine_ls_shift/su_mean 0.000
_refine_ls_structure_factor_coef Fsqd
_refine_ls_weighting_details 'calc w=1/[\s^2^(Fo^2^)+(0.0487P)^2^+0.8839P] where P=(Fo^2^+2Fc^2^)/3'
_refine_ls_weighting_scheme calc
_refine_ls_wR_factor_gt 0.1025
_refine_ls_wR_factor_ref 0.1184
_reflns_number_gt 8184
_reflns_number_total 11520
_reflns_threshold_expression >2sigma(I)
_cod_data_source_file c2ce25210d.txt
_cod_data_source_block 852908
_cod_depositor_comments
;
The following automatic conversions were performed:

'_symmetry_cell_setting' value 'Triclinic' changed to 'triclinic'
according to /home/saulius/struct/CIF-dictionaries/cif_core.dic
dictionary named 'cif_core.dic' version 2.4.1 from 2010-06-29.

Automatic conversion script
Id: cif_fix_values 1891 2012-01-12 08:04:46Z andrius 
;
_cod_original_sg_symbol_H-M p-1
_cod_database_code 7208222

loop_
_symmetry_equiv_pos_as_xyz
'x, y, z'
'-x, -y, -z'

loop_
_atom_site_label
_atom_site_type_symbol
_atom_site_fract_x
_atom_site_fract_y
_atom_site_fract_z
_atom_site_U_iso_or_equiv
_atom_site_adp_type
_atom_site_occupancy
_atom_site_symmetry_multiplicity
_atom_site_calc_flag
_atom_site_refinement_flags
Eu1 Eu 0.96297(2) 0.690071(18) 0.729834(17) 0.05094(10) Uani 1 1 d .
C1 C 1.0614(4) 0.8947(3) 0.6636(3) 0.0511(12) Uani 1 1 d .
C2 C 1.1699(4) 0.9637(3) 0.6636(3) 0.0515(12) Uani 1 1 d .
C3 C 1.1847(4) 1.0442(3) 0.6395(3) 0.0563(13) Uani 1 1 d .
H3 H 1.2571 1.0861 0.6411 0.068 Uiso 1 1 calc R
C4 C 1.0910(5) 1.0637(4) 0.6124(3) 0.0600(14) Uani 1 1 d .
C5 C 0.9845(5) 1.0034(4) 0.6116(3) 0.0597(13) Uani 1 1 d .
H5 H 0.9223 1.0172 0.5940 0.072 Uiso 1 1 calc R
C6 C 0.9711(4) 0.9220(3) 0.6372(3) 0.0533(12) Uani 1 1 d .
C7 C 1.2074(5) -0.0401(5) 0.8804(4) 0.0811(19) Uani 1 1 d .
H7 H 1.1966 -0.1022 0.8777 0.097 Uiso 1 1 calc R
C8 C 1.1152(5) -0.0210(4) 0.8738(3) 0.0652(15) Uani 1 1 d .
C9 C 1.1311(6) 0.0717(5) 0.8796(4) 0.088(2) Uani 1 1 d .
C10 C 1.3148(6) 0.0317(7) 0.8907(4) 0.111(3) Uani 1 1 d .
H10 H 1.3773 0.0192 0.8971 0.134 Uiso 1 1 calc R
C11 C 1.3273(7) 0.1207(7) 0.8914(5) 0.121(4) Uani 1 1 d .
H11 H 1.3988 0.1682 0.8959 0.145 Uiso 1 1 calc R
C12 C 1.2419(8) 0.1443(5) 0.8858(5) 0.114(3) Uani 1 1 d .
H12 H 1.2542 0.2063 0.8860 0.136 Uiso 1 1 calc R
C13 C 0.5888(4) 0.4900(4) 0.6942(3) 0.0539(12) Uani 1 1 d .
C14 C 0.7123(4) 0.5507(3) 0.7439(3) 0.0489(12) Uani 1 1 d .
C15 C 0.7562(4) 0.5242(3) 0.8191(3) 0.0494(12) Uani 1 1 d .
C16 C 0.6867(4) 0.4469(3) 0.8387(3) 0.0546(13) Uani 1 1 d .
H16 H 0.7187 0.4328 0.8881 0.065 Uiso 1 1 calc R
C17 C 0.5713(4) 0.3914(3) 0.7856(3) 0.0530(12) Uani 1 1 d .
C18 C 0.5195(4) 0.4119(3) 0.7125(3) 0.0543(13) Uani 1 1 d .
H18 H 0.4401 0.3736 0.6770 0.065 Uiso 1 1 calc R
C19 C 1.2331(4) 0.7094(3) 0.8215(3) 0.0469(11) Uani 1 1 d .
C20 C 1.3462(5) 0.6586(3) 0.7615(3) 0.0574(13) Uani 1 1 d .
H20 H 1.3566 0.6384 0.7143 0.069 Uiso 1 1 calc R
C21 C 1.3200(4) 0.7213(4) 0.9017(3) 0.0566(13) Uani 1 1 d .
C22 C 1.4219(5) 0.6692(4) 0.8408(4) 0.0603(14) Uani 1 1 d .
C23 C 1.4100(5) 0.7016(4) 0.9119(4) 0.0640(14) Uani 1 1 d .
H23 H 1.4626 0.7097 0.9655 0.077 Uiso 1 1 calc R
C24 C 1.2541(4) 0.6782(3) 0.7525(3) 0.0486(12) Uani 1 1 d .
C25 C 0.7030(6) 0.3876(4) 0.5846(4) 0.0820(18) Uani 1 1 d .
H25 H 0.7490 0.4411 0.5720 0.098 Uiso 1 1 calc R
C26 C 0.7522(4) 0.3704(3) 0.6603(3) 0.0544(13) Uani 1 1 d .
C27 C 0.6809(5) 0.2893(4) 0.6776(4) 0.0576(13) Uani 1 1 d .
C28 C 0.5646(5) 0.2292(4) 0.6205(5) 0.0836(19) Uani 1 1 d .
H28 H 0.5171 0.1751 0.6316 0.100 Uiso 1 1 calc R
C29 C 0.6756(6) 0.1822(4) 0.7668(5) 0.085(2) Uani 1 1 d .
H29A H 0.6439 0.1308 0.7158 0.102 Uiso 1 1 calc R
H29B H 0.6120 0.1761 0.7826 0.102 Uiso 1 1 calc R
C30 C 0.8748(4) 0.4417(3) 0.7189(3) 0.0507(12) Uani 1 1 d .
C31 C 1.0528(4) 0.4815(4) 0.8452(3) 0.0653(15) Uani 1 1 d .
H31A H 1.0498 0.4839 0.8999 0.078 Uiso 1 1 calc R
H31B H 1.0763 0.5457 0.8387 0.078 Uiso 1 1 calc R
C32 C 1.1448(4) 0.4530(3) 0.8438(3) 0.0550(13) Uani 1 1 d .
C33 C 1.1502(6) 0.4202(4) 0.7700(4) 0.0800(18) Uani 1 1 d .
H33 H 1.0947 0.4136 0.7184 0.096 Uiso 1 1 calc R
C34 C 1.2298(5) 0.4628(4) 0.9190(4) 0.0788(17) Uani 1 1 d .
H34 H 1.2273 0.4842 0.9697 0.095 Uiso 1 1 calc R
C35 C 0.7706(7) 0.1766(5) 0.8373(5) 0.101(2) Uani 1 1 d .
H35A H 0.8033 0.2304 0.8866 0.122 Uiso 1 1 calc R
H35B H 0.7351 0.1179 0.8520 0.122 Uiso 1 1 calc R
C36 C 0.8243(6) 0.0927(4) 0.7471(4) 0.0805(18) Uani 1 1 d .
H36A H 0.7582 0.0388 0.7485 0.097 Uiso 1 1 calc R
H36B H 0.8870 0.0759 0.7559 0.097 Uiso 1 1 calc R
C37 C 0.7873(5) 0.1084(4) 0.6611(4) 0.0680(15) Uani 1 1 d .
C38 C 0.8545(6) 0.1905(5) 0.6472(4) 0.0785(17) Uani 1 1 d .
H38 H 0.9239 0.2373 0.6918 0.094 Uiso 1 1 calc R
C39 C 0.6872(6) 0.0385(5) 0.5934(5) 0.094(2) Uani 1 1 d .
H39 H 0.6412 -0.0194 0.6006 0.113 Uiso 1 1 calc R
C40 C 0.8230(8) 0.2062(6) 0.5696(6) 0.101(2) Uani 1 1 d .
H40 H 0.8700 0.2635 0.5622 0.121 Uiso 1 1 calc R
C41 C 0.7244(10) 0.1388(9) 0.5043(6) 0.118(3) Uani 1 1 d .
H41 H 0.7034 0.1499 0.4518 0.142 Uiso 1 1 calc R
C42 C 0.6544(8) 0.0542(7) 0.5137(5) 0.118(3) Uani 1 1 d .
H42 H 0.5860 0.0078 0.4681 0.142 Uiso 1 1 calc R
C43 C 0.8018(5) -0.1775(4) 0.8509(5) 0.099(2) Uani 1 1 d .
H43A H 0.7836 -0.2302 0.8056 0.119 Uiso 1 1 calc R
H43B H 0.8072 -0.1992 0.9010 0.119 Uiso 1 1 calc R
C44 C 1.0008(5) -0.1068(4) 0.8578(3) 0.0602(14) Uani 1 1 d .
C46 C 1.2375(8) 0.3970(6) 0.7722(6) 0.116(3) Uani 1 1 d .
H46 H 1.2387 0.3724 0.7220 0.140 Uiso 1 1 calc R
C47 C 1.3227(8) 0.4099(6) 0.8483(8) 0.124(3) Uani 1 1 d .
H47 H 1.3834 0.3968 0.8496 0.149 Uiso 1 1 calc R
C48 C 1.3178(6) 0.4416(6) 0.9206(6) 0.103(2) Uani 1 1 d .
H48 H 1.3745 0.4493 0.9721 0.124 Uiso 1 1 calc R
C49 C 0.5882(8) 0.3279(6) 0.5276(5) 0.110(3) Uani 1 1 d .
H49 H 0.5574 0.3399 0.4768 0.132 Uiso 1 1 calc R
C50 C 0.5207(7) 0.2513(6) 0.5469(5) 0.113(3) Uani 1 1 d .
H50 H 0.4423 0.2122 0.5093 0.136 Uiso 1 1 calc R
C51 C 0.6940(4) -0.0998(3) 0.8893(2) 0.0771(17) Uani 1 1 d G
H51 H 0.7447 -0.0828 0.9458 0.093 Uiso 1 1 calc R
C52 C 0.7068(3) -0.1511(3) 0.8269(3) 0.0624(14) Uani 1 1 d G
C53 C 0.6309(5) -0.1764(3) 0.7425(3) 0.107(3) Uani 1 1 d G
H53 H 0.6395 -0.2107 0.7008 0.128 Uiso 1 1 calc R
C59 C 0.5422(4) -0.1505(4) 0.7205(3) 0.162(6) Uani 1 1 d G
H59 H 0.4914 -0.1674 0.6641 0.194 Uiso 1 1 calc R
C58 C 0.5293(4) -0.0992(4) 0.7829(5) 0.167(6) Uani 1 1 d G
H58 H 0.4699 -0.0818 0.7682 0.200 Uiso 1 1 calc R
C60 C 0.6052(5) -0.0738(3) 0.8673(4) 0.128(3) Uani 1 1 d G
H60 H 0.5966 -0.0395 0.9090 0.154 Uiso 1 1 calc R
C54 C 0.9582(9) 0.1870(6) 0.8975(5) 0.121(3) Uani 1 1 d .
H54A H 0.9847 0.2468 0.9385 0.145 Uiso 1 1 calc R
H54B H 0.9228 0.1347 0.9194 0.145 Uiso 1 1 calc R
C55 C 0.8564(6) 0.6432(5) 0.5087(4) 0.101(2) Uani 1 1 d .
H55A H 0.9350 0.6968 0.5284 0.121 Uiso 1 1 calc R
H55B H 0.8010 0.6616 0.4744 0.121 Uiso 1 1 calc R
C56 C 0.8478(8) 0.5597(7) 0.4579(5) 0.139(3) Uani 1 1 d .
H56A H 0.9021 0.5412 0.4921 0.208 Uiso 1 1 calc R
H56B H 0.8664 0.5751 0.4114 0.208 Uiso 1 1 calc R
H56C H 0.7691 0.5074 0.4367 0.208 Uiso 1 1 calc R
C57 C 1.0606(8) 0.1856(5) 0.8902(5) 0.131(4) Uani 1 1 d .
H57A H 1.0715 0.2091 0.8434 0.157 Uiso 1 1 calc R
H57B H 1.1307 0.2269 0.9416 0.157 Uiso 1 1 calc R
N1 N 1.1770(4) 0.6645(3) 0.6671(3) 0.0580(11) Uani 1 1 d .
N2 N 1.3046(5) 0.7542(5) 0.9766(3) 0.0793(15) Uani 1 1 d .
N3 N 0.5293(5) 0.5127(4) 0.6201(3) 0.0794(14) Uani 1 1 d .
N4 N 0.8783(4) 0.5799(3) 0.8806(3) 0.0606(11) Uani 1 1 d .
N5 N 0.4998(5) 0.3084(4) 0.8064(4) 0.0772(14) Uani 1 1 d .
N6 N 1.2728(4) 0.9484(4) 0.6901(3) 0.0699(13) Uani 1 1 d .
N7 N 1.1063(6) 1.1490(4) 0.5848(4) 0.0862(16) Uani 1 1 d .
N8 N 0.8551(4) 0.8605(3) 0.6341(3) 0.0675(12) Uani 1 1 d .
N9 N 1.5171(5) 0.6455(4) 0.8507(4) 0.0788(14) Uani 1 1 d .
N10 N 0.8655(5) 0.1780(3) 0.8170(3) 0.0789(14) Uani 1 1 d .
N11 N 0.9353(3) 0.4163(3) 0.7796(3) 0.0583(11) Uani 1 1 d .
H11A H 0.9028 0.3574 0.7801 0.070 Uiso 1 1 calc R
N12 N 0.9158(4) -0.0951(3) 0.8680(3) 0.0807(15) Uani 1 1 d .
H12' H 0.9271 -0.0377 0.8851 0.097 Uiso 1 1 calc R
O1 O 0.7755(3) 0.6205(2) 0.7247(2) 0.0616(9) Uani 1 1 d .
O2 O 1.0765(3) 0.6530(3) 0.6516(2) 0.0640(9) Uani 1 1 d .
O3 O 1.1504(3) 0.7271(2) 0.8187(2) 0.0533(8) Uani 1 1 d .
O4 O 0.9202(3) 0.5243(2) 0.7112(2) 0.0651(10) Uani 1 1 d .
O5 O 0.8314(3) 0.6225(3) 0.5805(2) 0.0713(10) Uani 1 1 d D
O6 O 1.0498(3) 0.8197(2) 0.6858(2) 0.0651(10) Uani 1 1 d .
O7 O 0.9523(3) 0.6387(2) 0.8633(2) 0.0646(10) Uani 1 1 d .
O8 O 0.9898(3) -0.1886(2) 0.8366(2) 0.0660(10) Uani 1 1 d .
O9 O 1.2126(4) 0.6638(3) 0.6123(2) 0.0899(13) Uani 1 1 d .
O10 O 1.3587(6) 0.8365(4) 1.0134(4) 0.138(2) Uani 1 1 d .
O11 O 1.2362(5) 0.6922(4) 0.9964(3) 0.125(2) Uani 1 1 d .
O12 O 0.9052(4) 0.5650(4) 0.9493(3) 0.1125(19) Uani 1 1 d .
O13 O 0.4012(4) 0.2537(3) 0.7549(3) 0.1123(17) Uani 1 1 d .
O14 O 0.5848(5) 0.5681(4) 0.5908(3) 0.142(2) Uani 1 1 d .
O15 O 1.2620(4) 0.8710(4) 0.6984(4) 0.127(2) Uani 1 1 d .
O16 O 1.3673(3) 1.0126(3) 0.7008(3) 0.0972(14) Uani 1 1 d .
O17 O 1.2011(4) 1.1990(4) 0.5842(4) 0.128(2) Uani 1 1 d .
O18 O 1.0214(5) 1.1619(4) 0.5582(4) 0.135(2) Uani 1 1 d .
O19 O 0.7774(4) 0.8770(4) 0.6009(4) 0.142(2) Uani 1 1 d .
O20 O 0.8396(4) 0.7929(3) 0.6636(3) 0.0996(15) Uani 1 1 d .
O21 O 0.4253(4) 0.4729(5) 0.5886(4) 0.161(3) Uani 1 1 d .
O22 O 1.5233(4) 0.6134(4) 0.7875(4) 0.1078(16) Uani 1 1 d .
O23 O 1.5864(4) 0.6604(4) 0.9221(4) 0.1080(16) Uani 1 1 d .
O24 O 0.5429(4) 0.2999(4) 0.8760(4) 0.136(2) Uani 1 1 d .
O25 O 0.7297(3) 0.2746(2) 0.7531(2) 0.0668(10) Uani 1 1 d .
O26 O 1.0411(4) 0.0887(3) 0.8764(3) 0.1080(17) Uani 1 1 d .
H5O H 0.762(3) 0.583(3) 0.586(3) 0.050(13) Uiso 1 1 d D

loop_
_atom_site_aniso_label
_atom_site_aniso_U_11
_atom_site_aniso_U_22
_atom_site_aniso_U_33
_atom_site_aniso_U_23
_atom_site_aniso_U_13
_atom_site_aniso_U_12
Eu1 0.05198(16) 0.04650(16) 0.06623(18) 0.02844(12) 0.03152(13) 0.02549(12)
C1 0.056(3) 0.047(3) 0.052(3) 0.021(2) 0.026(3) 0.022(2)
C2 0.051(3) 0.053(3) 0.060(3) 0.026(2) 0.025(3) 0.029(2)
C3 0.058(3) 0.038(3) 0.065(3) 0.022(2) 0.026(3) 0.013(2)
C4 0.073(4) 0.043(3) 0.069(4) 0.027(3) 0.030(3) 0.029(3)
C5 0.066(4) 0.061(4) 0.063(3) 0.025(3) 0.028(3) 0.038(3)
C6 0.051(3) 0.052(3) 0.065(3) 0.022(3) 0.032(3) 0.024(2)
C7 0.053(4) 0.076(4) 0.083(4) 0.004(3) 0.028(3) 0.009(3)
C8 0.059(4) 0.056(4) 0.051(3) 0.011(3) 0.012(3) 0.011(3)
C9 0.087(5) 0.063(4) 0.070(4) 0.033(3) 0.002(4) 0.017(4)
C10 0.062(4) 0.131(7) 0.086(5) 0.010(5) 0.032(4) 0.002(5)
C11 0.074(5) 0.117(7) 0.084(5) 0.035(5) 0.007(4) -0.014(5)
C12 0.099(6) 0.075(5) 0.096(5) 0.047(4) 0.004(5) 0.002(5)
C13 0.057(3) 0.054(3) 0.059(3) 0.020(3) 0.025(3) 0.032(3)
C14 0.044(3) 0.044(3) 0.060(3) 0.013(2) 0.024(2) 0.020(2)
C15 0.048(3) 0.052(3) 0.050(3) 0.014(2) 0.023(2) 0.024(2)
C16 0.062(3) 0.056(3) 0.054(3) 0.020(2) 0.032(3) 0.028(3)
C17 0.051(3) 0.050(3) 0.064(3) 0.019(3) 0.032(3) 0.022(3)
C18 0.043(3) 0.047(3) 0.066(3) 0.005(3) 0.025(3) 0.017(2)
C19 0.050(3) 0.038(3) 0.059(3) 0.018(2) 0.030(3) 0.020(2)
C20 0.067(3) 0.055(3) 0.067(4) 0.023(3) 0.042(3) 0.033(3)
C21 0.054(3) 0.061(3) 0.052(3) 0.011(2) 0.021(3) 0.026(3)
C22 0.057(3) 0.055(3) 0.082(4) 0.020(3) 0.037(3) 0.032(3)
C23 0.052(3) 0.069(4) 0.067(4) 0.016(3) 0.018(3) 0.032(3)
C24 0.050(3) 0.044(3) 0.055(3) 0.018(2) 0.025(3) 0.022(2)
C25 0.099(5) 0.071(4) 0.066(4) 0.015(3) 0.012(4) 0.050(4)
C26 0.058(3) 0.045(3) 0.061(3) 0.008(2) 0.016(3) 0.033(3)
C27 0.056(3) 0.045(3) 0.076(4) 0.009(3) 0.026(3) 0.031(3)
C28 0.059(4) 0.057(4) 0.118(6) 0.003(4) 0.029(4) 0.025(3)
C29 0.100(5) 0.049(4) 0.140(6) 0.041(4) 0.088(5) 0.033(3)
C30 0.063(3) 0.043(3) 0.057(3) 0.020(2) 0.030(3) 0.029(3)
C31 0.060(3) 0.065(4) 0.064(3) 0.014(3) 0.019(3) 0.030(3)
C32 0.052(3) 0.050(3) 0.062(3) 0.022(3) 0.025(3) 0.021(2)
C33 0.082(4) 0.091(5) 0.070(4) 0.021(3) 0.040(4) 0.038(4)
C34 0.072(4) 0.100(5) 0.071(4) 0.036(3) 0.029(3) 0.044(4)
C35 0.176(8) 0.067(4) 0.126(6) 0.063(4) 0.104(6) 0.075(5)
C36 0.109(5) 0.058(4) 0.078(4) 0.015(3) 0.028(4) 0.051(4)
C37 0.079(4) 0.053(4) 0.081(4) 0.016(3) 0.033(4) 0.041(3)
C38 0.082(4) 0.080(5) 0.090(5) 0.021(4) 0.047(4) 0.046(4)
C39 0.089(5) 0.076(5) 0.088(5) -0.001(4) 0.025(4) 0.029(4)
C40 0.127(7) 0.097(6) 0.117(7) 0.038(5) 0.076(6) 0.065(5)
C41 0.168(9) 0.155(9) 0.095(6) 0.048(7) 0.071(7) 0.116(8)
C42 0.114(7) 0.124(8) 0.085(6) -0.003(5) 0.014(5) 0.060(6)
C43 0.075(4) 0.060(4) 0.190(8) 0.044(4) 0.076(5) 0.037(3)
C44 0.050(3) 0.057(4) 0.072(4) 0.022(3) 0.025(3) 0.023(3)
C46 0.108(6) 0.125(7) 0.139(8) 0.021(6) 0.072(6) 0.064(6)
C47 0.095(6) 0.114(7) 0.201(11) 0.048(7) 0.077(7) 0.072(5)
C48 0.072(5) 0.117(6) 0.138(7) 0.065(5) 0.037(5) 0.060(5)
C49 0.123(7) 0.090(6) 0.076(5) -0.005(4) -0.013(5) 0.066(5)
C50 0.075(5) 0.099(6) 0.114(7) -0.017(5) -0.010(5) 0.048(5)
C51 0.083(4) 0.081(4) 0.087(4) 0.031(3) 0.044(4) 0.048(4)
C52 0.059(3) 0.052(3) 0.086(4) 0.022(3) 0.043(3) 0.025(3)
C53 0.111(6) 0.092(5) 0.087(5) 0.030(4) 0.051(5) 0.012(5)
C59 0.075(6) 0.152(10) 0.177(10) 0.105(8) -0.001(6) 0.008(6)
C58 0.071(6) 0.139(9) 0.308(17) 0.149(11) 0.068(9) 0.054(6)
C60 0.123(7) 0.103(6) 0.239(11) 0.073(7) 0.127(8) 0.079(6)
C54 0.194(10) 0.092(6) 0.091(6) 0.014(4) 0.044(6) 0.094(6)
C55 0.093(5) 0.097(5) 0.081(5) 0.051(4) 0.016(4) 0.028(4)
C56 0.131(7) 0.165(9) 0.089(6) -0.007(6) 0.025(5) 0.070(7)
C57 0.155(8) 0.049(4) 0.122(7) 0.003(4) -0.009(6) 0.047(5)
N1 0.064(3) 0.065(3) 0.059(3) 0.022(2) 0.035(2) 0.035(2)
N2 0.068(3) 0.096(5) 0.062(3) 0.008(3) 0.022(3) 0.037(3)
N3 0.068(4) 0.085(4) 0.076(4) 0.033(3) 0.021(3) 0.032(3)
N4 0.054(3) 0.069(3) 0.055(3) 0.022(2) 0.025(2) 0.023(2)
N5 0.066(3) 0.064(3) 0.098(4) 0.033(3) 0.042(3) 0.019(3)
N6 0.056(3) 0.067(3) 0.089(3) 0.037(3) 0.032(3) 0.027(3)
N7 0.095(4) 0.064(3) 0.119(5) 0.054(3) 0.050(4) 0.043(3)
N8 0.058(3) 0.065(3) 0.092(4) 0.031(3) 0.039(3) 0.032(3)
N9 0.070(4) 0.078(4) 0.105(5) 0.034(3) 0.039(3) 0.047(3)
N10 0.120(4) 0.062(3) 0.072(3) 0.020(3) 0.043(3) 0.057(3)
N11 0.051(2) 0.048(3) 0.067(3) 0.025(2) 0.015(2) 0.021(2)
N12 0.065(3) 0.042(3) 0.141(5) 0.022(3) 0.050(3) 0.027(2)
O1 0.053(2) 0.062(2) 0.085(3) 0.0418(19) 0.0382(19) 0.0274(18)
O2 0.063(2) 0.076(3) 0.057(2) 0.0221(18) 0.0240(19) 0.036(2)
O3 0.054(2) 0.059(2) 0.062(2) 0.0207(17) 0.0307(17) 0.0343(17)
O4 0.084(3) 0.047(2) 0.066(2) 0.0285(18) 0.032(2) 0.0293(19)
O5 0.069(3) 0.074(3) 0.071(3) 0.039(2) 0.027(2) 0.031(2)
O6 0.060(2) 0.053(2) 0.093(3) 0.041(2) 0.037(2) 0.0276(18)
O7 0.057(2) 0.061(2) 0.066(2) 0.0255(18) 0.0269(19) 0.0156(18)
O8 0.061(2) 0.050(2) 0.095(3) 0.0162(19) 0.040(2) 0.0279(18)
O9 0.101(3) 0.137(4) 0.067(3) 0.039(2) 0.053(3) 0.072(3)
O10 0.171(6) 0.096(4) 0.124(4) -0.014(3) 0.074(4) 0.045(4)
O11 0.119(4) 0.140(5) 0.098(4) 0.010(3) 0.069(3) 0.033(4)
O12 0.074(3) 0.150(5) 0.062(3) 0.052(3) 0.017(2) 0.011(3)
O13 0.085(3) 0.072(3) 0.119(4) 0.024(3) 0.034(3) -0.008(3)
O14 0.105(4) 0.118(4) 0.119(4) 0.079(4) -0.006(3) 0.009(3)
O15 0.080(3) 0.091(4) 0.247(7) 0.104(4) 0.074(4) 0.055(3)
O16 0.057(3) 0.081(3) 0.156(4) 0.053(3) 0.045(3) 0.030(2)
O17 0.093(4) 0.098(4) 0.186(5) 0.102(4) 0.045(4) 0.034(3)
O18 0.154(5) 0.134(5) 0.235(7) 0.137(5) 0.129(5) 0.114(4)
O19 0.069(3) 0.137(5) 0.259(7) 0.122(5) 0.072(4) 0.064(3)
O20 0.076(3) 0.102(4) 0.151(4) 0.079(3) 0.068(3) 0.042(3)
O21 0.057(3) 0.276(8) 0.148(5) 0.135(5) 0.030(3) 0.069(4)
O22 0.111(4) 0.122(4) 0.132(4) 0.028(3) 0.067(3) 0.082(3)
O23 0.087(3) 0.136(4) 0.128(4) 0.052(3) 0.037(3) 0.079(3)
O24 0.091(4) 0.141(5) 0.145(5) 0.100(4) 0.044(4) 0.018(3)
O25 0.070(2) 0.048(2) 0.087(3) 0.0273(19) 0.040(2) 0.0256(19)
O26 0.102(4) 0.040(2) 0.132(4) 0.022(2) 0.003(3) 0.027(2)

loop_
_atom_type_symbol
_atom_type_description
_atom_type_scat_dispersion_real
_atom_type_scat_dispersion_imag
_atom_type_scat_source
C C 0.0033 0.0016 'International Tables Vol C Tables 4.2.6.8 and 6.1.1.4'
H H 0.0000 0.0000 'International Tables Vol C Tables 4.2.6.8 and 6.1.1.4'
N N 0.0061 0.0033 'International Tables Vol C Tables 4.2.6.8 and 6.1.1.4'
O O 0.0106 0.0060 'International Tables Vol C Tables 4.2.6.8 and 6.1.1.4'
Eu Eu -0.1578 3.6682 'International Tables Vol C Tables 4.2.6.8 and 6.1.1.4'

loop_
_geom_angle_atom_site_label_1
_geom_angle_atom_site_label_2
_geom_angle_atom_site_label_3
_geom_angle
_geom_angle_site_symmetry_1
_geom_angle_site_symmetry_3
O6 Eu1 O3 86.26(12) . .
O6 Eu1 O1 128.16(12) . .
O3 Eu1 O1 139.02(12) . .
O6 Eu1 O8 81.29(13) . 1_565
O3 Eu1 O8 83.28(12) . 1_565
O1 Eu1 O8 81.47(12) . 1_565
O6 Eu1 O4 140.96(13) . .
O3 Eu1 O4 85.70(12) . .
O1 Eu1 O4 79.08(12) . .
O8 Eu1 O4 135.28(12) 1_565 .
O6 Eu1 O5 81.82(13) . .
O3 Eu1 O5 139.69(13) . .
O1 Eu1 O5 74.59(13) . .
O8 Eu1 O5 131.95(14) 1_565 .
O4 Eu1 O5 80.02(12) . .
O6 Eu1 O2 71.43(12) . .
O3 Eu1 O2 66.93(11) . .
O1 Eu1 O2 138.25(12) . .
O8 Eu1 O2 140.23(12) 1_565 .
O4 Eu1 O2 70.27(12) . .
O5 Eu1 O2 72.77(12) . .
O6 Eu1 O7 142.81(12) . .
O3 Eu1 O7 72.84(11) . .
O1 Eu1 O7 66.20(11) . .
O8 Eu1 O7 66.26(12) 1_565 .
O4 Eu1 O7 69.06(11) . .
O5 Eu1 O7 133.45(12) . .
O2 Eu1 O7 123.75(12) . .
O6 Eu1 O20 59.57(12) . .
O3 Eu1 O20 137.24(12) . .
O1 Eu1 O20 68.63(11) . .
O8 Eu1 O20 67.82(14) 1_565 .
O4 Eu1 O20 136.97(13) . .
O5 Eu1 O20 64.80(14) . .
O2 Eu1 O20 117.70(12) . .
O7 Eu1 O20 118.55(12) . .
O6 Eu1 H5O 98.9(7) . .
O3 Eu1 H5O 151.9(9) . .
O1 Eu1 H5O 55.1(6) . .
O8 Eu1 H5O 124.7(9) 1_565 .
O4 Eu1 H5O 72.9(9) . .
O5 Eu1 H5O 20.2(5) . .
O2 Eu1 H5O 88.4(7) . .
O7 Eu1 H5O 114.1(6) . .
O20 Eu1 H5O 65.5(10) . .
O6 C1 C6 124.7(4) . .
O6 C1 C2 123.0(5) . .
C6 C1 C2 112.3(4) . .
C3 C2 C1 124.4(5) . .
C3 C2 N6 115.6(4) . .
C1 C2 N6 120.0(4) . .
C2 C3 C4 119.4(5) . .
C2 C3 H3 120.3 . .
C4 C3 H3 120.3 . .
C5 C4 C3 120.8(5) . .
C5 C4 N7 119.9(5) . .
C3 C4 N7 119.4(5) . .
C4 C5 C6 119.1(5) . .
C4 C5 H5 120.4 . .
C6 C5 H5 120.4 . .
C5 C6 C1 124.0(4) . .
C5 C6 N8 116.2(5) . .
C1 C6 N8 119.8(4) . .
C10 C7 C8 121.0(7) . .
C10 C7 H7 119.5 . .
C8 C7 H7 119.5 . .
C9 C8 C7 120.0(6) . .
C9 C8 C44 124.4(6) . .
C7 C8 C44 115.6(5) . .
O26 C9 C8 118.6(6) . .
O26 C9 C12 123.5(7) . .
C8 C9 C12 117.9(8) . .
C11 C10 C7 118.5(9) . .
C11 C10 H10 120.7 . .
C7 C10 H10 120.7 . .
C12 C11 C10 123.5(8) . .
C12 C11 H11 118.2 . .
C10 C11 H11 118.2 . .
C11 C12 C9 118.8(8) . .
C11 C12 H12 120.6 . .
C9 C12 H12 120.6 . .
C18 C13 C14 124.5(5) . .
C18 C13 N3 116.3(5) . .
C14 C13 N3 119.2(5) . .
O1 C14 C13 123.6(5) . .
O1 C14 C15 123.7(4) . .
C13 C14 C15 112.7(4) . .
C16 C15 C14 123.1(4) . .
C16 C15 N4 115.4(4) . .
C14 C15 N4 121.4(4) . .
C17 C16 C15 119.7(5) . .
C17 C16 H16 120.2 . .
C15 C16 H16 120.2 . .
C16 C17 C18 121.8(5) . .
C16 C17 N5 118.9(5) . .
C18 C17 N5 119.3(5) . .
C13 C18 C17 118.2(5) . .
C13 C18 H18 120.9 . .
C17 C18 H18 120.9 . .
O3 C19 C24 127.3(5) . .
O3 C19 C21 120.0(4) . .
C24 C19 C21 112.7(4) . .
C22 C20 C24 119.5(5) . .
C22 C20 H20 120.3 . .
C24 C20 H20 120.3 . .
C23 C21 C19 124.9(5) . .
C23 C21 N2 119.2(5) . .
C19 C21 N2 115.9(5) . .
C20 C22 C23 121.3(5) . .
C20 C22 N9 119.8(5) . .
C23 C22 N9 118.9(6) . .
C21 C23 C22 118.3(5) . .
C21 C23 H23 120.8 . .
C22 C23 H23 120.8 . .
C20 C24 C19 123.3(5) . .
C20 C24 N1 116.5(4) . .
C19 C24 N1 120.2(4) . .
C49 C25 C26 121.9(7) . .
C49 C25 H25 119.0 . .
C26 C25 H25 119.0 . .
C25 C26 C27 117.9(5) . .
C25 C26 C30 117.5(5) . .
C27 C26 C30 124.6(5) . .
O25 C27 C28 122.5(6) . .
O25 C27 C26 117.1(4) . .
C28 C27 C26 120.3(6) . .
C50 C28 C27 118.8(7) . .
C50 C28 H28 120.6 . .
C27 C28 H28 120.6 . .
O25 C29 C35 106.7(5) . .
O25 C29 H29A 110.4 . .
C35 C29 H29A 110.4 . .
O25 C29 H29B 110.4 . .
C35 C29 H29B 110.4 . .
H29A C29 H29B 108.6 . .
O4 C30 N11 120.8(5) . .
O4 C30 C26 120.3(5) . .
N11 C30 C26 118.9(4) . .
N11 C31 C32 113.9(4) . .
N11 C31 H31A 108.8 . .
C32 C31 H31A 108.8 . .
N11 C31 H31B 108.8 . .
C32 C31 H31B 108.8 . .
H31A C31 H31B 107.7 . .
C33 C32 C34 117.9(6) . .
C33 C32 C31 122.5(5) . .
C34 C32 C31 119.5(5) . .
C32 C33 C46 120.3(7) . .
C32 C33 H33 119.9 . .
C46 C33 H33 119.9 . .
C48 C34 C32 121.3(6) . .
C48 C34 H34 119.3 . .
C32 C34 H34 119.3 . .
N10 C35 C29 114.3(5) . .
N10 C35 H35A 108.7 . .
C29 C35 H35A 108.7 . .
N10 C35 H35B 108.7 . .
C29 C35 H35B 108.7 . .
H35A C35 H35B 107.6 . .
N10 C36 C37 113.3(5) . .
N10 C36 H36A 108.9 . .
C37 C36 H36A 108.9 . .
N10 C36 H36B 108.9 . .
C37 C36 H36B 108.9 . .
H36A C36 H36B 107.7 . .
C38 C37 C39 118.0(6) . .
C38 C37 C36 120.8(6) . .
C39 C37 C36 121.1(6) . .
C37 C38 C40 121.9(7) . .
C37 C38 H38 119.0 . .
C40 C38 H38 119.0 . .
C37 C39 C42 120.3(7) . .
C37 C39 H39 119.9 . .
C42 C39 H39 119.9 . .
C41 C40 C38 119.8(8) . .
C41 C40 H40 120.1 . .
C38 C40 H40 120.1 . .
C40 C41 C42 121.1(9) . .
C40 C41 H41 119.5 . .
C42 C41 H41 119.5 . .
C41 C42 C39 118.8(8) . .
C41 C42 H42 120.6 . .
C39 C42 H42 120.6 . .
C52 C43 N12 111.1(5) . .
C52 C43 H43A 109.4 . .
N12 C43 H43A 109.4 . .
C52 C43 H43B 109.4 . .
N12 C43 H43B 109.4 . .
H43A C43 H43B 108.0 . .
O8 C44 N12 120.9(5) . .
O8 C44 C8 118.5(5) . .
N12 C44 C8 120.6(5) . .
C47 C46 C33 120.4(8) . .
C47 C46 H46 119.8 . .
C33 C46 H46 119.8 . .
C48 C47 C46 119.6(8) . .
C48 C47 H47 120.2 . .
C46 C47 H47 120.2 . .
C47 C48 C34 120.4(8) . .
C47 C48 H48 119.8 . .
C34 C48 H48 119.8 . .
C50 C49 C25 118.9(7) . .
C50 C49 H49 120.5 . .
C25 C49 H49 120.5 . .
C49 C50 C28 122.1(7) . .
C49 C50 H50 118.9 . .
C28 C50 H50 118.9 . .
C52 C51 C60 120.0 . .
C52 C51 H51 120.0 . .
C60 C51 H51 120.0 . .
C53 C52 C51 120.0 . .
C53 C52 C43 120.5(5) . .
C51 C52 C43 119.5(5) . .
C52 C53 C59 120.0 . .
C52 C53 H53 120.0 . .
C59 C53 H53 120.0 . .
C58 C59 C53 120.0 . .
C58 C59 H59 120.0 . .
C53 C59 H59 120.0 . .
C60 C58 C59 120.0 . .
C60 C58 H58 120.0 . .
C59 C58 H58 120.0 . .
C58 C60 C51 120.0 . .
C58 C60 H60 120.0 . .
C51 C60 H60 120.0 . .
C57 C54 N10 115.2(7) . .
C57 C54 H54A 108.5 . .
N10 C54 H54A 108.5 . .
C57 C54 H54B 108.5 . .
N10 C54 H54B 108.5 . .
H54A C54 H54B 107.5 . .
O5 C55 C56 110.5(6) . .
O5 C55 H55A 109.5 . .
C56 C55 H55A 109.5 . .
O5 C55 H55B 109.5 . .
C56 C55 H55B 109.5 . .
H55A C55 H55B 108.1 . .
C55 C56 H56A 109.5 . .
C55 C56 H56B 109.5 . .
H56A C56 H56B 109.5 . .
C55 C56 H56C 109.5 . .
H56A C56 H56C 109.5 . .
H56B C56 H56C 109.5 . .
O26 C57 C54 108.2(7) . .
O26 C57 H57A 110.1 . .
C54 C57 H57A 110.1 . .
O26 C57 H57B 110.1 . .
C54 C57 H57B 110.1 . .
H57A C57 H57B 108.4 . .
O9 N1 O2 121.8(5) . .
O9 N1 C24 118.7(5) . .
O2 N1 C24 119.5(4) . .
O10 N2 O11 125.0(6) . .
O10 N2 C21 118.3(6) . .
O11 N2 C21 116.6(6) . .
O21 N3 O14 121.2(6) . .
O21 N3 C13 118.3(5) . .
O14 N3 C13 120.5(5) . .
O12 N4 O7 120.7(4) . .
O12 N4 C15 118.3(4) . .
O7 N4 C15 121.0(4) . .
O13 N5 O24 123.9(6) . .
O13 N5 C17 118.5(6) . .
O24 N5 C17 117.6(5) . .
O15 N6 O16 120.8(5) . .
O15 N6 C2 119.8(5) . .
O16 N6 C2 119.4(5) . .
O18 N7 O17 124.2(5) . .
O18 N7 C4 117.8(5) . .
O17 N7 C4 117.8(6) . .
O19 N8 O20 121.4(5) . .
O19 N8 C6 118.4(5) . .
O20 N8 C6 120.1(5) . .
O22 N9 O23 123.8(6) . .
O22 N9 C22 118.1(6) . .
O23 N9 C22 118.1(6) . .
C35 N10 C36 112.0(5) . .
C35 N10 C54 106.3(6) . .
C36 N10 C54 113.5(5) . .
C30 N11 C31 124.5(4) . .
C30 N11 H11A 117.8 . .
C31 N11 H11A 117.8 . .
C44 N12 C43 122.0(5) . .
C44 N12 H12' 119.0 . .
C43 N12 H12' 119.0 . .
C14 O1 Eu1 137.8(3) . .
N1 O2 Eu1 139.0(3) . .
C19 O3 Eu1 141.3(3) . .
C30 O4 Eu1 156.0(3) . .
C55 O5 Eu1 128.8(4) . .
C55 O5 H5O 134(3) . .
Eu1 O5 H5O 98(3) . .
C1 O6 Eu1 155.5(3) . .
N4 O7 Eu1 136.7(3) . .
C44 O8 Eu1 147.1(4) . 1_545
N8 O20 Eu1 138.8(3) . .
C27 O25 C29 120.4(5) . .
C9 O26 C57 118.7(6) . .

loop_
_geom_bond_atom_site_label_1
_geom_bond_atom_site_label_2
_geom_bond_distance
_geom_bond_site_symmetry_2
Eu1 O6 2.287(3) .
Eu1 O3 2.295(3) .
Eu1 O1 2.308(3) .
Eu1 O8 2.344(4) 1_565
Eu1 O4 2.411(3) .
Eu1 O5 2.428(4) .
Eu1 O2 2.572(4) .
Eu1 O7 2.593(3) .
Eu1 O20 2.875(5) .
Eu1 H5O 2.72(4) .
C1 O6 1.260(5) .
C1 C6 1.428(7) .
C1 C2 1.442(6) .
C2 C3 1.351(6) .
C2 N6 1.460(6) .
C3 C4 1.386(7) .
C3 H3 0.9300 .
C4 C5 1.374(7) .
C4 N7 1.449(6) .
C5 C6 1.379(7) .
C5 H5 0.9300 .
C6 N8 1.465(6) .
C7 C10 1.379(8) .
C7 C8 1.386(8) .
C7 H7 0.9300 .
C8 C9 1.386(8) .
C8 C44 1.506(7) .
C9 O26 1.351(8) .
C9 C12 1.441(10) .
C10 C11 1.353(11) .
C10 H10 0.9300 .
C11 C12 1.345(12) .
C11 H11 0.9300 .
C12 H12 0.9300 .
C13 C18 1.369(6) .
C13 C14 1.431(7) .
C13 N3 1.458(7) .
C14 O1 1.260(5) .
C14 C15 1.443(7) .
C15 C16 1.375(6) .
C15 N4 1.455(6) .
C16 C17 1.357(7) .
C16 H16 0.9300 .
C17 C18 1.390(7) .
C17 N5 1.457(6) .
C18 H18 0.9300 .
C19 O3 1.262(5) .
C19 C24 1.414(6) .
C19 C21 1.440(7) .
C20 C22 1.372(7) .
C20 C24 1.382(7) .
C20 H20 0.9300 .
C21 C23 1.354(7) .
C21 N2 1.469(7) .
C22 C23 1.378(7) .
C22 N9 1.462(7) .
C23 H23 0.9300 .
C24 N1 1.446(6) .
C25 C49 1.376(9) .
C25 C26 1.389(7) .
C25 H25 0.9300 .
C26 C27 1.402(7) .
C26 C30 1.482(7) .
C27 O25 1.365(6) .
C27 C28 1.391(8) .
C28 C50 1.381(10) .
C28 H28 0.9300 .
C29 O25 1.440(6) .
C29 C35 1.509(9) .
C29 H29A 0.9700 .
C29 H29B 0.9700 .
C30 O4 1.248(5) .
C30 N11 1.329(6) .
C31 N11 1.457(6) .
C31 C32 1.509(7) .
C31 H31A 0.9700 .
C31 H31B 0.9700 .
C32 C33 1.374(7) .
C32 C34 1.380(7) .
C33 C46 1.378(9) .
C33 H33 0.9300 .
C34 C48 1.370(9) .
C34 H34 0.9300 .
C35 N10 1.450(8) .
C35 H35A 0.9700 .
C35 H35B 0.9700 .
C36 N10 1.482(7) .
C36 C37 1.508(8) .
C36 H36A 0.9700 .
C36 H36B 0.9700 .
C37 C38 1.360(8) .
C37 C39 1.377(8) .
C38 C40 1.370(9) .
C38 H38 0.9300 .
C39 C42 1.405(10) .
C39 H39 0.9300 .
C40 C41 1.339(10) .
C40 H40 0.9300 .
C41 C42 1.362(11) .
C41 H41 0.9300 .
C42 H42 0.9300 .
C43 C52 1.473(7) .
C43 N12 1.474(7) .
C43 H43A 0.9700 .
C43 H43B 0.9700 .
C44 O8 1.244(6) .
C44 N12 1.314(6) .
C46 C47 1.375(11) .
C46 H46 0.9300 .
C47 C48 1.342(11) .
C47 H47 0.9300 .
C48 H48 0.9300 .
C49 C50 1.353(11) .
C49 H49 0.9300 .
C50 H50 0.9300 .
C51 C52 1.3900 .
C51 C60 1.3900 .
C51 H51 0.9300 .
C52 C53 1.3900 .
C53 C59 1.3900 .
C53 H53 0.9300 .
C59 C58 1.3900 .
C59 H59 0.9300 .
C58 C60 1.3900 .
C58 H58 0.9300 .
C60 H60 0.9300 .
C54 C57 1.457(11) .
C54 N10 1.497(9) .
C54 H54A 0.9700 .
C54 H54B 0.9700 .
C55 O5 1.448(7) .
C55 C56 1.450(10) .
C55 H55A 0.9700 .
C55 H55B 0.9700 .
C56 H56A 0.9600 .
C56 H56B 0.9600 .
C56 H56C 0.9600 .
C57 O26 1.429(7) .
C57 H57A 0.9700 .
C57 H57B 0.9700 .
N1 O9 1.213(5) .
N1 O2 1.239(5) .
N2 O10 1.173(6) .
N2 O11 1.228(7) .
N3 O21 1.181(6) .
N3 O14 1.198(6) .
N4 O12 1.219(5) .
N4 O7 1.219(5) .
N5 O13 1.202(6) .
N5 O24 1.216(6) .
N6 O15 1.210(6) .
N6 O16 1.212(5) .
N7 O18 1.213(7) .
N7 O17 1.218(6) .
N8 O19 1.178(6) .
N8 O20 1.218(5) .
N9 O22 1.208(6) .
N9 O23 1.218(6) .
N11 H11A 0.8600 .
N12 H12' 0.8600 .
O5 H5O 0.948(19) .
O8 Eu1 2.344(4) 1_545

loop_
_geom_torsion_atom_site_label_1
_geom_torsion_atom_site_label_2
_geom_torsion_atom_site_label_3
_geom_torsion_atom_site_label_4
_geom_torsion
_geom_torsion_site_symmetry_1
_geom_torsion_site_symmetry_4
O6 C1 C2 C3 179.4(5) . .
C6 C1 C2 C3 -1.5(7) . .
O6 C1 C2 N6 0.0(8) . .
C6 C1 C2 N6 179.1(4) . .
C1 C2 C3 C4 -0.2(8) . .
N6 C2 C3 C4 179.2(5) . .
C2 C3 C4 C5 1.5(8) . .
C2 C3 C4 N7 -178.7(5) . .
C3 C4 C5 C6 -0.9(8) . .
N7 C4 C5 C6 179.4(5) . .
C4 C5 C6 C1 -1.1(8) . .
C4 C5 C6 N8 -179.5(5) . .
O6 C1 C6 C5 -178.7(5) . .
C2 C1 C6 C5 2.2(7) . .
O6 C1 C6 N8 -0.4(8) . .
C2 C1 C6 N8 -179.5(4) . .
C10 C7 C8 C9 -1.5(9) . .
C10 C7 C8 C44 176.7(5) . .
C7 C8 C9 O26 -177.4(6) . .
C44 C8 C9 O26 4.6(9) . .
C7 C8 C9 C12 4.8(9) . .
C44 C8 C9 C12 -173.2(5) . .
C8 C7 C10 C11 -2.3(10) . .
C7 C10 C11 C12 2.8(13) . .
C10 C11 C12 C9 0.6(13) . .
O26 C9 C12 C11 177.9(7) . .
C8 C9 C12 C11 -4.4(11) . .
C18 C13 C14 O1 177.7(5) . .
N3 C13 C14 O1 -4.3(7) . .
C18 C13 C14 C15 -3.3(7) . .
N3 C13 C14 C15 174.7(4) . .
O1 C14 C15 C16 -178.9(5) . .
C13 C14 C15 C16 2.0(7) . .
O1 C14 C15 N4 2.2(7) . .
C13 C14 C15 N4 -176.8(4) . .
C14 C15 C16 C17 0.4(8) . .
N4 C15 C16 C17 179.3(4) . .
C15 C16 C17 C18 -1.9(8) . .
C15 C16 C17 N5 178.5(4) . .
C14 C13 C18 C17 2.1(7) . .
N3 C13 C18 C17 -176.0(4) . .
C16 C17 C18 C13 0.7(7) . .
N5 C17 C18 C13 -179.7(4) . .
O3 C19 C21 C23 177.8(5) . .
C24 C19 C21 C23 -2.6(7) . .
O3 C19 C21 N2 0.0(7) . .
C24 C19 C21 N2 179.6(5) . .
C24 C20 C22 C23 -1.8(8) . .
C24 C20 C22 N9 177.9(4) . .
C19 C21 C23 C22 1.2(8) . .
N2 C21 C23 C22 178.9(5) . .
C20 C22 C23 C21 1.2(8) . .
N9 C22 C23 C21 -178.6(5) . .
C22 C20 C24 C19 0.1(7) . .
C22 C20 C24 N1 -179.4(4) . .
O3 C19 C24 C20 -178.6(4) . .
C21 C19 C24 C20 1.9(6) . .
O3 C19 C24 N1 0.9(7) . .
C21 C19 C24 N1 -178.6(4) . .
C49 C25 C26 C27 0.0(9) . .
C49 C25 C26 C30 -177.2(6) . .
C25 C26 C27 O25 -178.6(5) . .
C30 C26 C27 O25 -1.6(7) . .
C25 C26 C27 C28 -0.5(8) . .
C30 C26 C27 C28 176.5(5) . .
O25 C27 C28 C50 177.6(6) . .
C26 C27 C28 C50 -0.4(9) . .
C25 C26 C30 O4 18.1(7) . .
C27 C26 C30 O4 -158.9(5) . .
C25 C26 C30 N11 -161.9(5) . .
C27 C26 C30 N11 21.1(7) . .
N11 C31 C32 C33 41.8(7) . .
N11 C31 C32 C34 -140.3(5) . .
C34 C32 C33 C46 0.8(9) . .
C31 C32 C33 C46 178.7(6) . .
C33 C32 C34 C48 0.8(9) . .
C31 C32 C34 C48 -177.2(6) . .
O25 C29 C35 N10 -64.3(6) . .
N10 C36 C37 C38 45.3(8) . .
N10 C36 C37 C39 -137.5(6) . .
C39 C37 C38 C40 2.4(9) . .
C36 C37 C38 C40 179.7(6) . .
C38 C37 C39 C42 -2.5(10) . .
C36 C37 C39 C42 -179.8(6) . .
C37 C38 C40 C41 -1.2(11) . .
C38 C40 C41 C42 -0.1(12) . .
C40 C41 C42 C39 0.0(13) . .
C37 C39 C42 C41 1.3(12) . .
C9 C8 C44 O8 165.3(5) . .
C7 C8 C44 O8 -12.7(7) . .
C9 C8 C44 N12 -16.3(9) . .
C7 C8 C44 N12 165.6(5) . .
C32 C33 C46 C47 -2.6(11) . .
C33 C46 C47 C48 2.8(13) . .
C46 C47 C48 C34 -1.2(13) . .
C32 C34 C48 C47 -0.6(11) . .
C26 C25 C49 C50 1.3(11) . .
C25 C49 C50 C28 -2.3(12) . .
C27 C28 C50 C49 1.8(11) . .
C60 C51 C52 C53 0.0 . .
C60 C51 C52 C43 179.5(4) . .
N12 C43 C52 C53 100.6(5) . .
N12 C43 C52 C51 -78.9(6) . .
C51 C52 C53 C59 0.0 . .
C43 C52 C53 C59 -179.5(4) . .
C52 C53 C59 C58 0.0 . .
C53 C59 C58 C60 0.0 . .
C59 C58 C60 C51 0.0 . .
C52 C51 C60 C58 0.0 . .
N10 C54 C57 O26 -93.4(8) . .
C20 C24 N1 O9 -20.4(6) . .
C19 C24 N1 O9 160.1(5) . .
C20 C24 N1 O2 158.9(4) . .
C19 C24 N1 O2 -20.6(6) . .
C23 C21 N2 O10 84.8(8) . .
C19 C21 N2 O10 -97.3(7) . .
C23 C21 N2 O11 -94.3(7) . .
C19 C21 N2 O11 83.7(7) . .
C18 C13 N3 O21 11.3(9) . .
C14 C13 N3 O21 -166.9(6) . .
C18 C13 N3 O14 -166.6(6) . .
C14 C13 N3 O14 15.2(9) . .
C16 C15 N4 O12 -11.8(7) . .
C14 C15 N4 O12 167.1(5) . .
C16 C15 N4 O7 166.8(5) . .
C14 C15 N4 O7 -14.2(7) . .
C16 C17 N5 O13 -172.1(5) . .
C18 C17 N5 O13 8.3(8) . .
C16 C17 N5 O24 9.4(8) . .
C18 C17 N5 O24 -170.2(6) . .
C3 C2 N6 O15 -167.1(6) . .
C1 C2 N6 O15 12.3(8) . .
C3 C2 N6 O16 10.4(8) . .
C1 C2 N6 O16 -170.2(5) . .
C5 C4 N7 O18 -3.2(9) . .
C3 C4 N7 O18 177.0(6) . .
C5 C4 N7 O17 -177.9(6) . .
C3 C4 N7 O17 2.3(9) . .
C5 C6 N8 O19 9.1(8) . .
C1 C6 N8 O19 -169.4(6) . .
C5 C6 N8 O20 -172.5(5) . .
C1 C6 N8 O20 9.0(8) . .
C20 C22 N9 O22 -2.8(8) . .
C23 C22 N9 O22 176.9(5) . .
C20 C22 N9 O23 176.3(5) . .
C23 C22 N9 O23 -3.9(8) . .
C29 C35 N10 C36 -63.9(6) . .
C29 C35 N10 C54 171.7(5) . .
C37 C36 N10 C35 91.0(6) . .
C37 C36 N10 C54 -148.6(6) . .
C57 C54 N10 C35 177.5(6) . .
C57 C54 N10 C36 53.9(9) . .
O4 C30 N11 C31 5.0(8) . .
C26 C30 N11 C31 -175.0(4) . .
C32 C31 N11 C30 -118.4(5) . .
O8 C44 N12 C43 -3.1(9) . .
C8 C44 N12 C43 178.6(6) . .
C52 C43 N12 C44 -152.7(6) . .
C13 C14 O1 Eu1 -141.5(4) . .
C15 C14 O1 Eu1 39.6(7) . .
O6 Eu1 O1 C14 178.9(4) . .
O3 Eu1 O1 C14 -40.0(6) . .
O8 Eu1 O1 C14 -109.3(5) 1_565 .
O4 Eu1 O1 C14 30.2(5) . .
O5 Eu1 O1 C14 112.8(5) . .
O2 Eu1 O1 C14 73.1(5) . .
O7 Eu1 O1 C14 -41.5(5) . .
O20 Eu1 O1 C14 -178.7(5) . .
O9 N1 O2 Eu1 -157.9(4) . .
C24 N1 O2 Eu1 22.8(7) . .
O6 Eu1 O2 N1 87.6(5) . .
O3 Eu1 O2 N1 -6.3(4) . .
O1 Eu1 O2 N1 -145.4(4) . .
O8 Eu1 O2 N1 38.4(5) 1_565 .
O4 Eu1 O2 N1 -100.1(5) . .
O5 Eu1 O2 N1 174.6(5) . .
O7 Eu1 O2 N1 -54.2(5) . .
O20 Eu1 O2 N1 126.3(4) . .
C24 C19 O3 Eu1 23.9(8) . .
C21 C19 O3 Eu1 -156.6(4) . .
O6 Eu1 O3 C19 -90.0(5) . .
O1 Eu1 O3 C19 119.6(5) . .
O8 Eu1 O3 C19 -171.7(5) 1_565 .
O4 Eu1 O3 C19 51.7(5) . .
O5 Eu1 O3 C19 -17.3(5) . .
O2 Eu1 O3 C19 -18.6(4) . .
O7 Eu1 O3 C19 121.1(5) . .
O20 Eu1 O3 C19 -125.1(5) . .
N11 C30 O4 Eu1 -96.8(9) . .
C26 C30 O4 Eu1 83.2(9) . .
O6 Eu1 O4 C30 -171.4(8) . .
O3 Eu1 O4 C30 109.9(8) . .
O1 Eu1 O4 C30 -31.9(8) . .
O8 Eu1 O4 C30 33.9(9) 1_565 .
O5 Eu1 O4 C30 -108.0(8) . .
O2 Eu1 O4 C30 176.9(8) . .
O7 Eu1 O4 C30 36.6(8) . .
O20 Eu1 O4 C30 -73.3(8) . .
C56 C55 O5 Eu1 113.5(6) . .
O6 Eu1 O5 C55 29.5(5) . .
O3 Eu1 O5 C55 -44.7(6) . .
O1 Eu1 O5 C55 162.9(5) . .
O8 Eu1 O5 C55 100.0(5) 1_565 .
O4 Eu1 O5 C55 -115.7(5) . .
O2 Eu1 O5 C55 -43.5(5) . .
O7 Eu1 O5 C55 -163.9(5) . .
O20 Eu1 O5 C55 89.7(5) . .
C6 C1 O6 Eu1 -17.3(12) . .
C2 C1 O6 Eu1 161.7(6) . .
O3 Eu1 O6 C1 -138.4(8) . .
O1 Eu1 O6 C1 17.2(9) . .
O8 Eu1 O6 C1 -54.6(8) 1_565 .
O4 Eu1 O6 C1 143.1(8) . .
O5 Eu1 O6 C1 80.2(8) . .
O2 Eu1 O6 C1 154.7(9) . .
O7 Eu1 O6 C1 -83.5(9) . .
O20 Eu1 O6 C1 14.7(8) . .
O12 N4 O7 Eu1 170.9(4) . .
C15 N4 O7 Eu1 -7.7(8) . .
O6 Eu1 O7 N4 147.4(4) . .
O3 Eu1 O7 N4 -153.9(5) . .
O1 Eu1 O7 N4 25.0(5) . .
O8 Eu1 O7 N4 116.0(5) 1_565 .
O4 Eu1 O7 N4 -61.9(5) . .
O5 Eu1 O7 N4 -10.1(6) . .
O2 Eu1 O7 N4 -108.3(5) . .
O20 Eu1 O7 N4 71.1(5) . .
N12 C44 O8 Eu1 108.1(7) . 1_545
C8 C44 O8 Eu1 -73.5(8) . 1_545
O19 N8 O20 Eu1 169.0(5) . .
C6 N8 O20 Eu1 -9.3(9) . .
O6 Eu1 O20 N8 1.7(6) . .
O3 Eu1 O20 N8 43.4(7) . .
O1 Eu1 O20 N8 -176.2(7) . .
O8 Eu1 O20 N8 94.5(6) 1_565 .
O4 Eu1 O20 N8 -132.0(6) . .
O5 Eu1 O20 N8 -93.7(6) . .
O2 Eu1 O20 N8 -41.8(7) . .
O7 Eu1 O20 N8 138.8(6) . .
C28 C27 O25 C29 18.3(7) . .
C26 C27 O25 C29 -163.6(4) . .
C35 C29 O25 C27 157.7(5) . .
C8 C9 O26 C57 174.2(6) . .
C12 C9 O26 C57 -8.1(10) . .
C54 C57 O26 C9 -170.7(6) . .
